data_4133751
loop_
_publ_author_name
'Kong, Lingran'
'Su, Fan'
'Yu, Hang'
'Jiang, Zhe'
'Lu, Yandong'
'Luo, Tuoping'

_publ_section_title
;
 Total Synthesis of (-)-Oridonin: An Interrupted Nazarov Approach.
;
_journal_issue 51
_journal_name_full 'Journal of the American Chemical Society'
_journal_page_first 20048
_journal_page_last 20052
_journal_paper_doi 10.1021/jacs.9b12034
_journal_volume 141
_journal_year 2019
_chemical_absolute_configuration ad
_chemical_formula_sum 'C35 H43 Br O4'
_chemical_formula_weight 607.60
_space_group_crystal_system monoclinic
_space_group_IT_number 4
_space_group_name_Hall 'P 2yb'
_space_group_name_H-M_alt 'P 1 21 1'
_atom_sites_solution_hydrogens geom
_atom_sites_solution_primary dual
_audit_creation_method SHELXL-2014/7
_cell_angle_alpha 90
_cell_angle_beta 96.017(2)
_cell_angle_gamma 90
_cell_formula_units_Z 2
_cell_length_a 9.4175(2)
_cell_length_b 12.3116(2)
_cell_length_c 12.9079(2)
_cell_measurement_reflns_used 17251
_cell_measurement_temperature 180.00(10)
_cell_measurement_theta_max 29.3850
_cell_measurement_theta_min 2.1740
_cell_volume 1488.35(5)
_computing_structure_refinement 'SHELXL-2014/7 (Sheldrick, 2014)'
_diffrn_ambient_environment N~2~
_diffrn_ambient_temperature 180.00(10)
_diffrn_detector 'CCD plate'
_diffrn_measured_fraction_theta_full 1.000
_diffrn_measured_fraction_theta_max 1.000
_diffrn_measurement_device 'four-circle diffractometer'
_diffrn_measurement_device_type 'XtaLAB AFC12 (RINC): Kappa single'
_diffrn_radiation_monochromator graphite
_diffrn_radiation_probe x-ray
_diffrn_radiation_type 'Mo K\a'
_diffrn_radiation_wavelength 0.71073
_diffrn_reflns_av_R_equivalents 0.0314
_diffrn_reflns_av_unetI/netI 0.0265
_diffrn_reflns_Laue_measured_fraction_full 1.000
_diffrn_reflns_Laue_measured_fraction_max 1.000
_diffrn_reflns_limit_h_max 12
_diffrn_reflns_limit_h_min -12
_diffrn_reflns_limit_k_max 15
_diffrn_reflns_limit_k_min -15
_diffrn_reflns_limit_l_max 16
_diffrn_reflns_limit_l_min -16
_diffrn_reflns_number 34524
_diffrn_reflns_point_group_measured_fraction_full 1.000
_diffrn_reflns_point_group_measured_fraction_max 1.000
_diffrn_reflns_theta_full 25.242
_diffrn_reflns_theta_max 27.483
_diffrn_reflns_theta_min 2.175
_diffrn_source 'fine-focus sealed X-ray tube'
_diffrn_source_type 'Enhance (Mo) X-ray Source'
_exptl_absorpt_coefficient_mu 1.419
_exptl_absorpt_correction_T_max 1.00000
_exptl_absorpt_correction_T_min 0.78083
_exptl_absorpt_correction_type multi-scan
_exptl_absorpt_process_details
;
CrysAlisPro 1.171.39.29a (Rigaku Oxford Diffraction, 2015)
Empirical absorption correction using spherical harmonics,
 implemented in SCALE3 ABSPACK scaling algorithm.
;
_exptl_crystal_colour colorless
_exptl_crystal_density_diffrn 1.356
_exptl_crystal_description block
_exptl_crystal_F_000 640
_exptl_crystal_size_max 0.25
_exptl_crystal_size_mid 0.16
_exptl_crystal_size_min 0.08
_refine_diff_density_max 0.258
_refine_diff_density_min -0.271
_refine_diff_density_rms 0.041
_refine_ls_abs_structure_details
;
 Flack x determined using 2866 quotients [(I+)-(I-)]/[(I+)+(I-)]
 (Parsons, Flack and Wagner, Acta Cryst. B69 (2013) 249-259).
;
_refine_ls_abs_structure_Flack -0.006(2)
_refine_ls_extinction_method none
_refine_ls_goodness_of_fit_ref 1.013
_refine_ls_hydrogen_treatment constr
_refine_ls_matrix_type full
_refine_ls_number_parameters 364
_refine_ls_number_reflns 6821
_refine_ls_number_restraints 1
_refine_ls_restrained_S_all 1.013
_refine_ls_R_factor_all 0.0290
_refine_ls_R_factor_gt 0.0264
_refine_ls_shift/su_max 0.000
_refine_ls_shift/su_mean 0.000
_refine_ls_structure_factor_coef Fsqd
_refine_ls_weighting_details 'w=1/[\s^2^(Fo^2^)+(0.0393P)^2^+0.1610P] where P=(Fo^2^+2Fc^2^)/3'
_refine_ls_weighting_scheme calc
_refine_ls_wR_factor_gt 0.0628
_refine_ls_wR_factor_ref 0.0637
_reflns_Friedel_coverage 0.911
_reflns_Friedel_fraction_full 1.000
_reflns_Friedel_fraction_max 1.000
_reflns_number_gt 6446
_reflns_number_total 6821
_reflns_threshold_expression 'I > 2\s(I)'
_cod_data_source_file ja9b12034_si_006.cif
_cod_data_source_block 3
_cod_depositor_comments 'Adding full bibliography for 4133749--4133753.cif.'
_cod_original_sg_symbol_H-M 'P 21'
_cod_database_code 4133751
_shelx_shelxl_version_number 2014/7
_shelx_space_group_comment
;
The symmetry employed for this shelxl refinement is uniquely defined
by the following loop, which should always be used as a source of
symmetry information in preference to the above space-group names.
They are only intended as comments.
;

loop_
_space_group_symop_operation_xyz
'x, y, z'
'-x, y+1/2, -z'

loop_
_atom_site_label
_atom_site_type_symbol
_atom_site_fract_x
_atom_site_fract_y
_atom_site_fract_z
_atom_site_U_iso_or_equiv
_atom_site_adp_type
_atom_site_occupancy
_atom_site_site_symmetry_order
_atom_site_calc_flag
_atom_site_refinement_flags_posn
_atom_site_refinement_flags_adp
Br1 Br 0.34724(2) 0.93125(2) 1.01888(2) 0.02959(8) Uani 1 1 d . .
O1 O 0.5975(2) 0.81095(17) 0.90395(17) 0.0352(5) Uani 1 1 d . .
O2 O 0.1147(2) 0.73671(15) 1.07681(14) 0.0249(4) Uani 1 1 d . .
O3 O 0.10846(18) 0.74863(15) 0.72154(14) 0.0232(4) Uani 1 1 d . .
O4 O 0.35167(18) 0.46413(13) 0.70147(13) 0.0222(4) Uani 1 1 d . .
C1 C 0.4391(3) 0.7945(2) 1.0697(2) 0.0251(5) Uani 1 1 d . .
H1A H 0.5385 0.8089 1.0935 0.030 Uiso 1 1 calc R U
H1B H 0.3932 0.7689 1.1290 0.030 Uiso 1 1 calc R U
C2 C 0.4318(3) 0.7058(2) 0.98793(19) 0.0190(5) Uani 1 1 d . .
H2 H 0.4919 0.6486 1.0223 0.023 Uiso 1 1 calc R U
C3 C 0.5128(3) 0.7367(2) 0.8953(2) 0.0219(5) Uani 1 1 d . .
C4 C 0.4927(2) 0.66355(19) 0.80038(19) 0.0187(5) Uani 1 1 d . .
H4 H 0.5267 0.5926 0.8270 0.022 Uiso 1 1 calc R U
C5 C 0.3289(3) 0.6449(2) 0.76836(19) 0.0178(5) Uani 1 1 d . .
C6 C 0.2723(2) 0.58401(19) 0.86189(18) 0.0162(5) Uani 1 1 d . .
H6 H 0.3364 0.5217 0.8753 0.019 Uiso 1 1 calc R U
C7 C 0.2849(2) 0.64886(19) 0.96584(18) 0.0159(5) Uani 1 1 d . .
C8 C 0.1504(2) 0.7182(2) 0.97136(18) 0.0189(5) Uani 1 1 d . .
H8 H 0.1206 0.7703 0.9159 0.023 Uiso 1 1 calc R U
C9 C 0.0440(3) 0.6499(2) 1.0158(2) 0.0225(5) Uani 1 1 d . .
H9 H -0.0572 0.6573 0.9899 0.027 Uiso 1 1 calc R U
C10 C 0.1067(3) 0.5379(2) 1.03689(19) 0.0210(5) Uani 1 1 d . .
C11 C 0.0776(3) 0.4723(2) 0.9356(2) 0.0236(5) Uani 1 1 d . .
H11A H 0.1298 0.4043 0.9428 0.028 Uiso 1 1 calc R U
H11B H -0.0234 0.4552 0.9242 0.028 Uiso 1 1 calc R U
C12 C 0.1215(3) 0.5342(2) 0.84046(19) 0.0209(5) Uani 1 1 d . .
H12A H 0.0530 0.5916 0.8220 0.025 Uiso 1 1 calc R U
H12B H 0.1197 0.4849 0.7817 0.025 Uiso 1 1 calc R U
C13 C 0.2667(3) 0.5643(2) 1.05217(18) 0.0192(5) Uani 1 1 d . .
H13A H 0.3237 0.5000 1.0433 0.023 Uiso 1 1 calc R U
H13B H 0.2937 0.5947 1.1207 0.023 Uiso 1 1 calc R U
C14 C 0.0559(3) 0.4798(2) 1.1299(2) 0.0288(6) Uani 1 1 d . .
H14A H 0.0723 0.5251 1.1905 0.043 Uiso 1 1 calc R U
H14B H 0.1075 0.4129 1.1417 0.043 Uiso 1 1 calc R U
H14C H -0.0443 0.4646 1.1164 0.043 Uiso 1 1 calc R U
C15 C 0.3083(3) 0.5721(2) 0.6701(2) 0.0206(6) Uani 1 1 d . .
H15 H 0.2069 0.5712 0.6437 0.025 Uiso 1 1 calc R U
C16 C 0.3948(3) 0.6114(2) 0.5839(2) 0.0259(6) Uani 1 1 d . .
H16A H 0.3777 0.5641 0.5238 0.031 Uiso 1 1 calc R U
H16B H 0.3648 0.6842 0.5628 0.031 Uiso 1 1 calc R U
C17 C 0.5535(3) 0.6116(2) 0.6224(2) 0.0278(6) Uani 1 1 d . .
H17A H 0.6072 0.6314 0.5651 0.033 Uiso 1 1 calc R U
H17B H 0.5819 0.5387 0.6442 0.033 Uiso 1 1 calc R U
C18 C 0.5925(3) 0.6899(2) 0.7133(2) 0.0234(5) Uani 1 1 d . .
C19 C 0.7472(3) 0.6652(2) 0.7579(2) 0.0302(6) Uani 1 1 d . .
H19A H 0.7774 0.7172 0.8111 0.045 Uiso 1 1 calc R U
H19B H 0.8086 0.6695 0.7031 0.045 Uiso 1 1 calc R U
H19C H 0.7520 0.5934 0.7872 0.045 Uiso 1 1 calc R U
C20 C 0.5876(3) 0.8077(2) 0.6727(2) 0.0321(6) Uani 1 1 d . .
H20A H 0.4975 0.8206 0.6325 0.048 Uiso 1 1 calc R U
H20B H 0.6635 0.8189 0.6298 0.048 Uiso 1 1 calc R U
H20C H 0.5985 0.8570 0.7307 0.048 Uiso 1 1 calc R U
C21 C 0.2600(3) 0.7560(2) 0.7443(2) 0.0202(5) Uani 1 1 d . .
H21A H 0.2822 0.8036 0.8037 0.024 Uiso 1 1 calc R U
H21B H 0.3003 0.7879 0.6852 0.024 Uiso 1 1 calc R U
C22 C 0.0526(3) 0.8349(2) 0.6555(2) 0.0264(6) Uani 1 1 d . .
H22A H 0.0971 0.9026 0.6796 0.032 Uiso 1 1 calc R U
H22B H -0.0492 0.8413 0.6600 0.032 Uiso 1 1 calc R U
C23 C 0.0783(3) 0.8165(2) 0.5434(2) 0.0272(6) Uani 1 1 d . .
C24 C 0.1428(4) 0.8933(4) 0.4872(3) 0.0530(10) Uani 1 1 d . .
H24 H 0.1717 0.9593 0.5174 0.064 Uiso 1 1 calc R U
C25 C 0.1647(5) 0.8705(5) 0.3830(3) 0.0772(16) Uani 1 1 d . .
H25 H 0.2052 0.9228 0.3431 0.093 Uiso 1 1 calc R U
C26 C 0.1260(4) 0.7704(6) 0.3398(3) 0.0760(16) Uani 1 1 d . .
H26 H 0.1442 0.7545 0.2720 0.091 Uiso 1 1 calc R U
C27 C 0.0621(4) 0.6960(4) 0.3955(3) 0.0545(10) Uani 1 1 d . .
H27 H 0.0339 0.6297 0.3654 0.065 Uiso 1 1 calc R U
C28 C 0.0384(3) 0.7177(3) 0.4969(2) 0.0379(7) Uani 1 1 d . .
H28 H -0.0050 0.6654 0.5350 0.046 Uiso 1 1 calc R U
C29 C 0.2994(4) 0.3833(3) 0.6292(2) 0.0421(8) Uani 1 1 d . .
H29A H 0.3427 0.3917 0.5647 0.050 Uiso 1 1 calc R U
H29B H 0.1968 0.3902 0.6139 0.050 Uiso 1 1 calc R U
C30 C 0.3360(4) 0.2730(3) 0.6762(2) 0.0303(7) Uani 1 1 d . .
C31 C 0.2552(3) 0.2290(3) 0.7488(3) 0.0379(7) Uani 1 1 d . .
H31 H 0.1777 0.2674 0.7691 0.045 Uiso 1 1 calc R U
C32 C 0.2890(3) 0.1277(3) 0.7916(3) 0.0405(7) Uani 1 1 d . .
H32 H 0.2340 0.0985 0.8405 0.049 Uiso 1 1 calc R U
C33 C 0.4032(4) 0.0706(3) 0.7622(2) 0.0403(7) Uani 1 1 d . .
H33 H 0.4245 0.0022 0.7901 0.048 Uiso 1 1 calc R U
C34 C 0.4858(4) 0.1147(3) 0.6916(2) 0.0432(8) Uani 1 1 d . .
H34 H 0.5643 0.0766 0.6726 0.052 Uiso 1 1 calc R U
C35 C 0.4527(4) 0.2161(3) 0.6484(2) 0.0374(7) Uani 1 1 d . .
H35 H 0.5092 0.2457 0.6007 0.045 Uiso 1 1 calc R U

loop_
_atom_site_aniso_label
_atom_site_aniso_U_11
_atom_site_aniso_U_22
_atom_site_aniso_U_33
_atom_site_aniso_U_23
_atom_site_aniso_U_13
_atom_site_aniso_U_12
Br1 0.03184(13) 0.01761(11) 0.03855(14) -0.00540(13) 0.00010(9) -0.00192(12)
O1 0.0344(11) 0.0322(11) 0.0401(12) -0.0053(9) 0.0086(9) -0.0172(9)
O2 0.0325(10) 0.0204(9) 0.0230(9) -0.0037(7) 0.0090(8) 0.0027(8)
O3 0.0192(8) 0.0259(9) 0.0246(9) 0.0061(8) 0.0017(7) 0.0037(7)
O4 0.0293(9) 0.0192(9) 0.0177(8) -0.0006(6) 0.0003(7) 0.0017(7)
C1 0.0301(14) 0.0203(13) 0.0234(13) -0.0011(10) -0.0044(10) -0.0018(10)
C2 0.0207(12) 0.0169(11) 0.0187(12) 0.0015(9) -0.0014(9) 0.0004(9)
C3 0.0185(11) 0.0210(13) 0.0256(13) 0.0029(10) -0.0006(10) -0.0009(10)
C4 0.0190(11) 0.0168(11) 0.0206(12) 0.0030(9) 0.0027(9) -0.0003(9)
C5 0.0176(11) 0.0189(12) 0.0168(11) 0.0025(9) 0.0016(9) -0.0009(9)
C6 0.0166(11) 0.0143(11) 0.0177(11) 0.0022(9) 0.0013(9) 0.0000(9)
C7 0.0179(11) 0.0132(11) 0.0168(11) 0.0019(9) 0.0017(9) 0.0001(9)
C8 0.0223(12) 0.0155(11) 0.0187(12) 0.0006(9) 0.0019(9) 0.0022(9)
C9 0.0201(11) 0.0227(13) 0.0252(13) 0.0003(10) 0.0046(10) 0.0015(9)
C10 0.0246(13) 0.0186(12) 0.0210(12) 0.0020(10) 0.0077(10) -0.0011(9)
C11 0.0229(12) 0.0210(11) 0.0279(13) 0.0004(10) 0.0070(10) -0.0047(10)
C12 0.0213(12) 0.0207(12) 0.0210(12) -0.0024(10) 0.0040(9) -0.0048(9)
C13 0.0239(12) 0.0165(11) 0.0174(11) 0.0034(9) 0.0032(9) 0.0019(9)
C14 0.0343(14) 0.0258(14) 0.0285(14) 0.0060(11) 0.0135(12) -0.0008(11)
C15 0.0217(12) 0.0215(13) 0.0181(12) 0.0005(10) 0.0002(10) -0.0004(10)
C16 0.0294(13) 0.0309(14) 0.0179(12) 0.0025(11) 0.0048(10) 0.0018(11)
C17 0.0265(13) 0.0335(15) 0.0249(13) 0.0047(11) 0.0098(11) 0.0041(11)
C18 0.0197(12) 0.0244(13) 0.0274(13) 0.0074(11) 0.0082(10) 0.0009(10)
C19 0.0212(13) 0.0330(15) 0.0377(16) 0.0048(12) 0.0090(11) -0.0003(11)
C20 0.0296(14) 0.0298(15) 0.0387(16) 0.0126(13) 0.0121(12) -0.0035(12)
C21 0.0199(12) 0.0204(12) 0.0200(12) 0.0033(10) 0.0016(10) 0.0004(10)
C22 0.0240(13) 0.0275(14) 0.0272(14) 0.0039(11) 0.0010(11) 0.0068(10)
C23 0.0190(12) 0.0360(15) 0.0256(13) 0.0070(11) -0.0029(10) 0.0030(11)
C24 0.048(2) 0.069(3) 0.0401(19) 0.0197(16) -0.0052(15) -0.0219(17)
C25 0.059(2) 0.133(5) 0.040(2) 0.032(3) 0.0075(18) -0.038(3)
C26 0.044(2) 0.155(5) 0.0277(18) -0.010(3) 0.0001(16) -0.015(3)
C27 0.046(2) 0.082(3) 0.0332(18) -0.0165(19) -0.0065(15) 0.0081(19)
C28 0.0386(17) 0.0452(19) 0.0284(15) -0.0006(14) -0.0047(13) 0.0035(13)
C29 0.071(2) 0.0251(14) 0.0274(15) -0.0073(13) -0.0099(15) 0.0067(15)
C30 0.0423(17) 0.0217(15) 0.0244(14) -0.0084(11) -0.0079(12) -0.0020(13)
C31 0.0302(16) 0.0390(18) 0.0434(19) -0.0048(14) -0.0011(14) 0.0003(13)
C32 0.0349(16) 0.0418(19) 0.0438(19) 0.0033(15) -0.0002(14) -0.0121(14)
C33 0.059(2) 0.0243(15) 0.0356(16) -0.0014(13) -0.0066(15) -0.0045(14)
C34 0.059(2) 0.0375(18) 0.0332(16) -0.0072(14) 0.0053(15) 0.0150(16)
C35 0.058(2) 0.0323(16) 0.0229(14) -0.0047(12) 0.0073(13) 0.0054(14)

loop_
_atom_type_symbol
_atom_type_description
_atom_type_scat_dispersion_real
_atom_type_scat_dispersion_imag
_atom_type_scat_source
C C 0.0033 0.0016 'International Tables Vol C Tables 4.2.6.8 and 6.1.1.4'
H H 0.0000 0.0000 'International Tables Vol C Tables 4.2.6.8 and 6.1.1.4'
O O 0.0106 0.0060 'International Tables Vol C Tables 4.2.6.8 and 6.1.1.4'
Br Br -0.2901 2.4595 'International Tables Vol C Tables 4.2.6.8 and 6.1.1.4'

loop_
_geom_angle_atom_site_label_1
_geom_angle_atom_site_label_2
_geom_angle_atom_site_label_3
_geom_angle
C9 O2 C8 60.87(16)
C22 O3 C21 111.9(2)
C29 O4 C15 113.3(2)
C2 C1 Br1 113.39(17)
C2 C1 H1A 108.9
Br1 C1 H1A 108.9
C2 C1 H1B 108.9
Br1 C1 H1B 108.9
H1A C1 H1B 107.7
C1 C2 C3 112.0(2)
C1 C2 C7 115.4(2)
C3 C2 C7 118.5(2)
C1 C2 H2 102.7
C3 C2 H2 102.7
C7 C2 H2 102.7
O1 C3 C4 123.2(2)
O1 C3 C2 119.5(2)
C4 C3 C2 116.9(2)
C3 C4 C5 109.56(19)
C3 C4 C18 114.9(2)
C5 C4 C18 119.1(2)
C3 C4 H4 103.7
C5 C4 H4 103.7
C18 C4 H4 103.7
C21 C5 C15 109.7(2)
C21 C5 C6 114.5(2)
C15 C5 C6 109.4(2)
C21 C5 C4 107.85(19)
C15 C5 C4 109.5(2)
C6 C5 C4 105.78(18)
C12 C6 C7 110.15(19)
C12 C6 C5 115.72(19)
C7 C6 C5 114.76(19)
C12 C6 H6 105.0
C7 C6 H6 105.0
C5 C6 H6 105.0
C8 C7 C2 117.70(19)
C8 C7 C13 100.72(18)
C2 C7 C13 109.62(18)
C8 C7 C6 109.66(18)
C2 C7 C6 112.15(18)
C13 C7 C6 105.78(18)
O2 C8 C9 59.35(15)
O2 C8 C7 113.80(19)
C9 C8 C7 107.4(2)
O2 C8 H8 120.3
C9 C8 H8 120.3
C7 C8 H8 120.3
O2 C9 C8 59.79(15)
O2 C9 C10 115.2(2)
C8 C9 C10 108.8(2)
O2 C9 H9 119.5
C8 C9 H9 119.5
C10 C9 H9 119.5
C9 C10 C14 115.0(2)
C9 C10 C13 100.90(19)
C14 C10 C13 112.7(2)
C9 C10 C11 107.1(2)
C14 C10 C11 112.5(2)
C13 C10 C11 107.85(19)
C12 C11 C10 112.3(2)
C12 C11 H11A 109.1
C10 C11 H11A 109.1
C12 C11 H11B 109.1
C10 C11 H11B 109.1
H11A C11 H11B 107.9
C11 C12 C6 111.9(2)
C11 C12 H12A 109.2
C6 C12 H12A 109.2
C11 C12 H12B 109.2
C6 C12 H12B 109.2
H12A C12 H12B 107.9
C10 C13 C7 103.41(18)
C10 C13 H13A 111.1
C7 C13 H13A 111.1
C10 C13 H13B 111.1
C7 C13 H13B 111.1
H13A C13 H13B 109.0
C10 C14 H14A 109.5
C10 C14 H14B 109.5
H14A C14 H14B 109.5
C10 C14 H14C 109.5
H14A C14 H14C 109.5
H14B C14 H14C 109.5
O4 C15 C16 110.0(2)
O4 C15 C5 107.3(2)
C16 C15 C5 112.6(2)
O4 C15 H15 109.0
C16 C15 H15 109.0
C5 C15 H15 109.0
C17 C16 C15 110.0(2)
C17 C16 H16A 109.7
C15 C16 H16A 109.7
C17 C16 H16B 109.7
C15 C16 H16B 109.7
H16A C16 H16B 108.2
C16 C17 C18 113.5(2)
C16 C17 H17A 108.9
C18 C17 H17A 108.9
C16 C17 H17B 108.9
C18 C17 H17B 108.9
H17A C17 H17B 107.7
C20 C18 C17 109.6(2)
C20 C18 C19 107.9(2)
C17 C18 C19 107.6(2)
C20 C18 C4 116.0(2)
C17 C18 C4 107.7(2)
C19 C18 C4 107.7(2)
C18 C19 H19A 109.5
C18 C19 H19B 109.5
H19A C19 H19B 109.5
C18 C19 H19C 109.5
H19A C19 H19C 109.5
H19B C19 H19C 109.5
C18 C20 H20A 109.5
C18 C20 H20B 109.5
H20A C20 H20B 109.5
C18 C20 H20C 109.5
H20A C20 H20C 109.5
H20B C20 H20C 109.5
O3 C21 C5 112.2(2)
O3 C21 H21A 109.2
C5 C21 H21A 109.2
O3 C21 H21B 109.2
C5 C21 H21B 109.2
H21A C21 H21B 107.9
O3 C22 C23 112.0(2)
O3 C22 H22A 109.2
C23 C22 H22A 109.2
O3 C22 H22B 109.2
C23 C22 H22B 109.2
H22A C22 H22B 107.9
C24 C23 C28 119.3(3)
C24 C23 C22 121.8(3)
C28 C23 C22 118.8(3)
C23 C24 C25 119.0(4)
C23 C24 H24 120.5
C25 C24 H24 120.5
C26 C25 C24 120.1(4)
C26 C25 H25 120.0
C24 C25 H25 120.0
C27 C26 C25 120.3(4)
C27 C26 H26 119.8
C25 C26 H26 119.8
C26 C27 C28 120.1(4)
C26 C27 H27 119.9
C28 C27 H27 119.9
C27 C28 C23 121.1(3)
C27 C28 H28 119.5
C23 C28 H28 119.5
O4 C29 C30 108.5(2)
O4 C29 H29A 110.0
C30 C29 H29A 110.0
O4 C29 H29B 110.0
C30 C29 H29B 110.0
H29A C29 H29B 108.4
C35 C30 C31 119.2(3)
C35 C30 C29 120.3(3)
C31 C30 C29 120.4(3)
C30 C31 C32 120.3(3)
C30 C31 H31 119.9
C32 C31 H31 119.9
C33 C32 C31 120.3(3)
C33 C32 H32 119.8
C31 C32 H32 119.8
C32 C33 C34 119.8(3)
C32 C33 H33 120.1
C34 C33 H33 120.1
C33 C34 C35 120.2(3)
C33 C34 H34 119.9
C35 C34 H34 119.9
C30 C35 C34 120.2(3)
C30 C35 H35 119.9
C34 C35 H35 119.9

loop_
_geom_bond_atom_site_label_1
_geom_bond_atom_site_label_2
_geom_bond_distance
Br1 C1 1.973(3)
O1 C3 1.210(3)
O2 C9 1.447(3)
O2 C8 1.454(3)
O3 C22 1.427(3)
O3 C21 1.429(3)
O4 C29 1.417(3)
O4 C15 1.437(3)
C1 C2 1.516(3)
C1 H1A 0.9700
C1 H1B 0.9700
C2 C3 1.532(3)
C2 C7 1.550(3)
C2 H2 0.9800
C3 C4 1.516(4)
C4 C5 1.572(3)
C4 C18 1.573(3)
C4 H4 0.9800
C5 C21 1.531(3)
C5 C15 1.548(4)
C5 C6 1.562(3)
C6 C12 1.544(3)
C6 C7 1.555(3)
C6 H6 0.9800
C7 C8 1.536(3)
C7 C13 1.547(3)
C8 C9 1.470(3)
C8 H8 0.9800
C9 C10 1.514(4)
C9 H9 0.9800
C10 C14 1.518(3)
C10 C13 1.534(3)
C10 C11 1.537(4)
C11 C12 1.538(3)
C11 H11A 0.9700
C11 H11B 0.9700
C12 H12A 0.9700
C12 H12B 0.9700
C13 H13A 0.9700
C13 H13B 0.9700
C14 H14A 0.9600
C14 H14B 0.9600
C14 H14C 0.9600
C15 C16 1.525(4)
C15 H15 0.9800
C16 C17 1.525(4)
C16 H16A 0.9700
C16 H16B 0.9700
C17 C18 1.533(4)
C17 H17A 0.9700
C17 H17B 0.9700
C18 C20 1.541(4)
C18 C19 1.539(4)
C19 H19A 0.9600
C19 H19B 0.9600
C19 H19C 0.9600
C20 H20A 0.9600
C20 H20B 0.9600
C20 H20C 0.9600
C21 H21A 0.9700
C21 H21B 0.9700
C22 C23 1.509(4)
C22 H22A 0.9700
C22 H22B 0.9700
C23 C24 1.372(4)
C23 C28 1.390(4)
C24 C25 1.411(6)
C24 H24 0.9300
C25 C26 1.386(8)
C25 H25 0.9300
C26 C27 1.344(7)
C26 H26 0.9300
C27 C28 1.378(5)
C27 H27 0.9300
C28 H28 0.9300
C29 C30 1.512(4)
C29 H29A 0.9700
C29 H29B 0.9700
C30 C35 1.382(5)
C30 C31 1.378(5)
C31 C32 1.387(5)
C31 H31 0.9300
C32 C33 1.371(5)
C32 H32 0.9300
C33 C34 1.371(5)
C33 H33 0.9300
C34 C35 1.389(5)
C34 H34 0.9300
C35 H35 0.9300

loop_
_geom_torsion_atom_site_label_1
_geom_torsion_atom_site_label_2
_geom_torsion_atom_site_label_3
_geom_torsion_atom_site_label_4
_geom_torsion
Br1 C1 C2 C3 63.2(2)
Br1 C1 C2 C7 -76.2(2)
C1 C2 C3 O1 16.3(3)
C7 C2 C3 O1 154.4(2)
C1 C2 C3 C4 -169.9(2)
C7 C2 C3 C4 -31.8(3)
O1 C3 C4 C5 -136.3(3)
C2 C3 C4 C5 50.2(3)
O1 C3 C4 C18 0.9(4)
C2 C3 C4 C18 -172.6(2)
C3 C4 C5 C21 59.5(2)
C18 C4 C5 C21 -75.7(3)
C3 C4 C5 C15 178.9(2)
C18 C4 C5 C15 43.7(3)
C3 C4 C5 C6 -63.4(2)
C18 C4 C5 C6 161.5(2)
C21 C5 C6 C12 74.2(3)
C15 C5 C6 C12 -49.3(3)
C4 C5 C6 C12 -167.2(2)
C21 C5 C6 C7 -55.8(3)
C15 C5 C6 C7 -179.35(19)
C4 C5 C6 C7 62.8(2)
C1 C2 C7 C8 35.1(3)
C3 C2 C7 C8 -101.7(2)
C1 C2 C7 C13 -79.1(2)
C3 C2 C7 C13 144.1(2)
C1 C2 C7 C6 163.7(2)
C3 C2 C7 C6 27.0(3)
C12 C6 C7 C8 -44.2(2)
C5 C6 C7 C8 88.5(2)
C12 C6 C7 C2 -176.90(19)
C5 C6 C7 C2 -44.2(3)
C12 C6 C7 C13 63.6(2)
C5 C6 C7 C13 -163.65(18)
C9 O2 C8 C7 -96.9(2)
C2 C7 C8 O2 -80.0(3)
C13 C7 C8 O2 39.1(2)
C6 C7 C8 O2 150.24(19)
C2 C7 C8 C9 -143.5(2)
C13 C7 C8 C9 -24.5(2)
C6 C7 C8 C9 86.7(2)
C8 O2 C9 C10 97.9(2)
C7 C8 C9 O2 107.8(2)
O2 C8 C9 C10 -108.8(2)
C7 C8 C9 C10 -1.0(3)
O2 C9 C10 C14 83.2(3)
C8 C9 C10 C14 147.9(2)
O2 C9 C10 C13 -38.3(3)
C8 C9 C10 C13 26.4(2)
O2 C9 C10 C11 -151.0(2)
C8 C9 C10 C11 -86.3(2)
C9 C10 C11 C12 49.5(3)
C14 C10 C11 C12 176.8(2)
C13 C10 C11 C12 -58.4(3)
C10 C11 C12 C6 47.4(3)
C7 C6 C12 C11 -50.0(3)
C5 C6 C12 C11 177.8(2)
C9 C10 C13 C7 -41.5(2)
C14 C10 C13 C7 -164.6(2)
C11 C10 C13 C7 70.6(2)
C8 C7 C13 C10 40.8(2)
C2 C7 C13 C10 165.57(19)
C6 C7 C13 C10 -73.3(2)
C29 O4 C15 C16 -75.4(3)
C29 O4 C15 C5 161.9(2)
C21 C5 C15 O4 -170.00(19)
C6 C5 C15 O4 -43.7(3)
C4 C5 C15 O4 71.8(2)
C21 C5 C15 C16 68.9(3)
C6 C5 C15 C16 -164.8(2)
C4 C5 C15 C16 -49.3(3)
O4 C15 C16 C17 -59.6(3)
C5 C15 C16 C17 60.0(3)
C15 C16 C17 C18 -62.9(3)
C16 C17 C18 C20 -74.1(3)
C16 C17 C18 C19 168.8(2)
C16 C17 C18 C4 52.9(3)
C3 C4 C18 C20 -54.6(3)
C5 C4 C18 C20 78.3(3)
C3 C4 C18 C17 -177.8(2)
C5 C4 C18 C17 -44.9(3)
C3 C4 C18 C19 66.4(3)
C5 C4 C18 C19 -160.7(2)
C22 O3 C21 C5 -153.1(2)
C15 C5 C21 O3 65.0(3)
C6 C5 C21 O3 -58.4(3)
C4 C5 C21 O3 -175.78(19)
C21 O3 C22 C23 77.2(3)
O3 C22 C23 C24 -127.1(3)
O3 C22 C23 C28 51.3(3)
C28 C23 C24 C25 1.1(5)
C22 C23 C24 C25 179.5(3)
C23 C24 C25 C26 -2.3(6)
C24 C25 C26 C27 2.7(7)
C25 C26 C27 C28 -1.8(6)
C26 C27 C28 C23 0.6(5)
C24 C23 C28 C27 -0.3(5)
C22 C23 C28 C27 -178.7(3)
C15 O4 C29 C30 -173.1(2)
O4 C29 C30 C35 -99.6(3)
O4 C29 C30 C31 79.1(4)
C35 C30 C31 C32 -1.4(5)
C29 C30 C31 C32 179.9(3)
C30 C31 C32 C33 0.1(5)
C31 C32 C33 C34 1.2(5)
C32 C33 C34 C35 -1.2(5)
C31 C30 C35 C34 1.4(5)
C29 C30 C35 C34 -179.9(3)
C33 C34 C35 C30 -0.1(5)
